data_9007673
loop_
_publ_author_name
'Kidoh, K.'
'Tanaka, K.'
'Marumo, F.'
'Takei, H.'

_publ_section_title
;
 Electron density distribution in ilmenite-type crystals. II.
 Manganese (II) titanium (IV) trioxide
 Sample: ilmenite structure
;
_journal_issue 4
_journal_name_full 'Acta Crystallographica, Section B'
_journal_page_first 329
_journal_page_last 332
_journal_paper_doi 10.1107/S0108768184002238
_journal_volume 40
_journal_year 1984
_chemical_formula_sum 'Mn O3 Ti'
_chemical_name_mineral Pyrophanite
_space_group_IT_number 148
_symmetry_space_group_name_Hall '-R 3'
_symmetry_space_group_name_H-M 'R -3 :H'
_cell_angle_alpha 90
_cell_angle_beta 90
_cell_angle_gamma 120
_cell_length_a 5.139
_cell_length_b 5.139
_cell_length_c 14.283
_cell_formula_units_Z 6
_cell_volume 326.669
_database_code_amcsd 0009805
_exptl_crystal_density_diffrn 4.600
_cod_original_sg_symbol_H-M 'R -3'
_cod_original_formula_sum 'Mn Ti O3'
_cod_database_code 9007673

loop_
_space_group_symop_operation_xyz
x,y,z
2/3+x,1/3+y,1/3+z
1/3+x,2/3+y,2/3+z
y,-x+y,-z
2/3+y,1/3-x+y,1/3-z
1/3+y,2/3-x+y,2/3-z
-x+y,-x,z
2/3-x+y,1/3-x,1/3+z
1/3-x+y,2/3-x,2/3+z
-x,-y,-z
2/3-x,1/3-y,1/3-z
1/3-x,2/3-y,2/3-z
-y,x-y,z
2/3-y,1/3+x-y,1/3+z
1/3-y,2/3+x-y,2/3+z
x-y,x,-z
2/3+x-y,1/3+x,1/3-z
1/3+x-y,2/3+x,2/3-z

loop_
_atom_site_label
_atom_site_fract_x
_atom_site_fract_y
_atom_site_fract_z
Mn 0.00000 0.00000 0.36002
Ti 0.00000 0.00000 0.14758
O 0.31890 0.03100 0.24393

loop_
_cod_related_entry_id
_cod_related_entry_database
_cod_related_entry_code
1 AMCSD 0009805
